data_2205176
loop_
_publ_author_name
'Lindsj\"o, Martin'
'Kloo, Lars'

_publ_section_title
;
 Tetratellurium bis[heptachlorodigallate(III)], Te~4~[Ga~2~Cl~7~]~2~
;
_journal_issue 2
_journal_name_full 'Acta Crystallographica Section E'
_journal_page_first i18
_journal_page_last i19
_journal_paper_doi 10.1107/S1600536805001960
_journal_volume 61
_journal_year 2005
_chemical_formula_iupac 'Te4 [Ga2 Cl7]2'
_chemical_formula_moiety 'Te4, 2Ga2 Cl7'
_chemical_formula_structural 'Te4 (Ga2 Cl7)2'
_chemical_formula_sum 'Cl14 Ga4 Te4'
_chemical_formula_weight 1285.62
_chemical_name_systematic
;
Tetratellurium bis[heptachlorodigallate(III)]
;
_space_group_IT_number 14
_symmetry_cell_setting monoclinic
_symmetry_space_group_name_Hall '-P 2ybc'
_symmetry_space_group_name_H-M 'P 1 21/c 1'
_atom_sites_solution_primary direct
_atom_sites_solution_secondary difmap
_cell_angle_alpha 90.00
_cell_angle_beta 90.152(6)
_cell_angle_gamma 90.00
_cell_formula_units_Z 2
_cell_length_a 9.1244(6)
_cell_length_b 11.0468(7)
_cell_length_c 13.0895(7)
_cell_measurement_reflns_used 116
_cell_measurement_temperature 296
_cell_measurement_theta_max 20.66
_cell_measurement_theta_min 4.31
_cell_volume 1319.36(14)
_computing_cell_refinement 'DIRAX/LSQ (Duisenberg, 1992)'
_computing_data_collection 'COLLECT (Nonius, 1999)'
_computing_data_reduction 'EvalCCD (Duisenberg <i>et al.</i>, 2003)'
_computing_molecular_graphics 'program (reference?)'
_computing_publication_material 'maXus (Mackay <i>et al.</i>, 1999)'
_computing_structure_refinement 'SHELXL97 (Sheldrick, 1997)'
_computing_structure_solution 'SHELXS97 (Sheldrick, 1997)'
_diffrn_measured_fraction_theta_full 0.995
_diffrn_measured_fraction_theta_max 0.995
_diffrn_measurement_device 'Nonius KappaCCD'
_diffrn_measurement_method '\f and \w'
_diffrn_radiation_source 'fine-focus sealed tube'
_diffrn_radiation_type MoK\a
_diffrn_reflns_av_R_equivalents 0.0629
_diffrn_reflns_av_sigmaI/netI 0.0364
_diffrn_reflns_limit_h_max 10
_diffrn_reflns_limit_h_min -11
_diffrn_reflns_limit_k_max 14
_diffrn_reflns_limit_k_min -14
_diffrn_reflns_limit_l_max 16
_diffrn_reflns_limit_l_min -16
_diffrn_reflns_number 16007
_diffrn_reflns_theta_full 27.50
_diffrn_reflns_theta_max 27.50
_diffrn_reflns_theta_min 4.58
_diffrn_standards_number 0
_exptl_absorpt_coefficient_mu 9.782
_exptl_absorpt_correction_T_max 0.159
_exptl_absorpt_correction_T_min 0.111
_exptl_absorpt_correction_type numerical
_exptl_absorpt_process_details '(HABITUS; Herrendorf & B\"arnighausen, 1997)'
_exptl_crystal_colour black
_exptl_crystal_density_diffrn 3.236
_exptl_crystal_density_method 'not measured'
_exptl_crystal_description Block
_exptl_crystal_F_000 1140
_exptl_crystal_size_max 0.25
_exptl_crystal_size_mid 0.25
_exptl_crystal_size_min 0.20
_refine_diff_density_max 0.581
_refine_diff_density_min -0.941
_refine_ls_extinction_method none
_refine_ls_goodness_of_fit_ref 1.110
_refine_ls_hydrogen_treatment none
_refine_ls_matrix_type full
_refine_ls_number_parameters 100
_refine_ls_number_reflns 3013
_refine_ls_number_restraints 0
_refine_ls_restrained_S_all 1.110
_refine_ls_R_factor_all 0.0514
_refine_ls_R_factor_gt 0.0322
_refine_ls_shift/su_max 0.000
_refine_ls_shift/su_mean 0.000
_refine_ls_structure_factor_coef Fsqd
_refine_ls_weighting_details 'w = 1/[\s^2^(Fo^2^)+(0.0088P)^2^+3.3218P] where P = (Fo^2^+2Fc^2^)/3'
_refine_ls_weighting_scheme calc
_refine_ls_wR_factor_gt 0.0541
_refine_ls_wR_factor_ref 0.0599
_reflns_number_gt 2350
_reflns_number_total 3013
_reflns_threshold_expression I>2\s(I)
_cod_data_source_file wm6049.cif
_cod_data_source_block I
_cod_original_sg_symbol_H-M 'P 21/c'
_cod_original_formula_sum 'Cl14 Ga4 Te4 '
_cod_database_code 2205176
_cod_database_fobs_code 2205176

loop_
_symmetry_equiv_pos_as_xyz
'x, y, z'
'-x, y+1/2, -z+1/2'
'-x, -y, -z'
'x, -y-1/2, z-1/2'

loop_
_atom_site_label
_atom_site_fract_x
_atom_site_fract_y
_atom_site_fract_z
_atom_site_U_iso_or_equiv
_atom_site_adp_type
_atom_site_calc_flag
_atom_site_occupancy
_atom_site_type_symbol
Te1 0.43687(4) 0.15697(3) -0.03397(3) 0.04632(11) Uani d 1 Te
Te2 0.68081(4) 0.06271(3) 0.04444(3) 0.05018(12) Uani d 1 Te
Ga1 0.73864(6) 0.42252(5) 0.15738(4) 0.03512(13) Uani d 1 Ga
Ga2 1.12169(6) 0.31958(5) 0.20582(4) 0.03478(13) Uani d 1 Ga
Cl1 0.63024(16) 0.58362(13) 0.20414(15) 0.0591(4) Uani d 1 Cl
Cl2 0.68781(19) 0.36435(13) 0.00468(12) 0.0552(4) Uani d 1 Cl
Cl3 0.72295(17) 0.27672(14) 0.26318(12) 0.0520(3) Uani d 1 Cl
Cl4 0.97980(14) 0.47526(12) 0.14389(11) 0.0431(3) Uani d 1 Cl
Cl5 1.09409(16) 0.32674(14) 0.36881(10) 0.0490(3) Uani d 1 Cl
Cl6 1.04769(16) 0.16123(12) 0.12915(11) 0.0468(3) Uani d 1 Cl
Cl7 1.33555(16) 0.37785(14) 0.16368(15) 0.0595(4) Uani d 1 Cl

loop_
_atom_site_aniso_label
_atom_site_aniso_U_11
_atom_site_aniso_U_22
_atom_site_aniso_U_33
_atom_site_aniso_U_12
_atom_site_aniso_U_13
_atom_site_aniso_U_23
Te1 0.0446(2) 0.03280(17) 0.0615(3) 0.00155(15) -0.01299(17) 0.00281(17)
Te2 0.03774(19) 0.04240(19) 0.0703(3) -0.00667(16) -0.01938(18) -0.00038(19)
Ga1 0.0356(3) 0.0323(3) 0.0375(3) -0.0010(2) -0.0041(2) -0.0008(2)
Ga2 0.0308(3) 0.0412(3) 0.0322(3) -0.0034(2) -0.0027(2) -0.0017(2)
Cl1 0.0408(7) 0.0438(7) 0.0926(13) 0.0053(6) -0.0042(8) -0.0152(8)
Cl2 0.0759(10) 0.0504(8) 0.0393(8) -0.0219(7) -0.0131(7) 0.0018(7)
Cl3 0.0534(8) 0.0561(8) 0.0465(8) 0.0013(6) 0.0085(6) 0.0152(7)
Cl4 0.0357(7) 0.0417(6) 0.0520(8) -0.0008(5) -0.0022(5) 0.0080(6)
Cl5 0.0507(8) 0.0662(9) 0.0302(7) -0.0034(7) -0.0073(6) -0.0033(7)
Cl6 0.0516(8) 0.0458(7) 0.0429(8) -0.0043(6) -0.0046(6) -0.0090(6)
Cl7 0.0338(7) 0.0607(9) 0.0841(13) -0.0068(6) 0.0058(7) 0.0122(9)

loop_
_atom_type_symbol
_atom_type_description
_atom_type_scat_dispersion_real
_atom_type_scat_dispersion_imag
_atom_type_scat_source
Te Te -0.5308 1.6751 'International Tables Vol C Tables 4.2.6.8 and 6.1.1.4'
Ga Ga 0.2307 1.6083 'International Tables Vol C Tables 4.2.6.8 and 6.1.1.4'
Cl Cl 0.1484 0.1585 'International Tables Vol C Tables 4.2.6.8 and 6.1.1.4'

loop_
_diffrn_radiation_wavelength
0.71073

loop_
_geom_angle_atom_site_label_1
_geom_angle_atom_site_label_2
_geom_angle_atom_site_label_3
_geom_angle_site_symmetry_1
_geom_angle
_geom_angle_publ_flag
Te2 Te1 Te2 3_655 89.999(15) yes
Te1 Te2 Te1 3_655 90.003(15) ?
Cl1 Ga1 Cl2 . 114.74(7) yes
Cl1 Ga1 Cl3 . 114.43(7) yes
Cl1 Ga1 Cl4 . 104.93(6) yes
Cl3 Ga1 Cl4 . 108.05(6) ?
Cl2 Ga1 Cl4 . 102.12(7) ?
Cl6 Ga2 Cl7 . 114.62(7) ?
Cl6 Ga2 Cl5 . 117.44(6) yes
Cl7 Ga2 Cl4 . 101.43(6) yes
Cl7 Ga2 Cl5 . 110.84(7) yes
Cl6 Ga2 Cl4 . 105.74(6) ?
Cl5 Ga2 Cl4 . 104.78(6) ?
Ga1 Cl4 Ga2 . 108.89(6) yes

loop_
_geom_bond_atom_site_label_1
_geom_bond_atom_site_label_2
_geom_bond_site_symmetry_2
_geom_bond_distance
_geom_bond_publ_flag
Te1 Te2 3_655 2.6571(5) yes
Te1 Te2 . 2.6608(5) yes
Te2 Te1 3_655 2.6571(5) ?
Ga1 Cl1 . 2.1269(15) yes
Ga1 Cl2 . 2.1490(16) yes
Ga1 Cl3 . 2.1293(16) yes
Ga1 Cl4 . 2.2835(14) yes
Ga2 Cl4 . 2.2990(14) yes
Ga2 Cl5 . 2.1504(15) yes
Ga2 Cl6 . 2.1260(14) yes
Ga2 Cl7 . 2.1289(15) yes
